data_2207339
loop_
_publ_author_name
'Khanum, S. A.'
'Mahendra, M.'
'Shashikanth, S.'
'Doreswamy, B. H.'
'Sridhar, M. A.'
'Shashidhara Prasad, J.'

_publ_section_title
;
 (3-Chlorophenyl)(2-hydroxy-5-methylphenyl)methanone
;
_journal_coeditor_code SJ6131
_journal_issue 11
_journal_name_full 'Acta Crystallographica Section E'
_journal_page_first o3615
_journal_page_last o3617
_journal_paper_doi 10.1107/S1600536805031776
_journal_volume 61
_journal_year 2005
_chemical_formula_iupac 'C14 H11 Cl O2'
_chemical_formula_moiety 'C14 H11 Cl O2'
_chemical_formula_sum 'C14 H11 Cl O2'
_chemical_formula_weight 246.68
_chemical_name_systematic
;
(3-Chlorophenyl)(2-hydroxy-5-methylphenyl)methanone
;
_space_group_IT_number 14
_symmetry_cell_setting monoclinic
_symmetry_space_group_name_Hall '-P 2ybc'
_symmetry_space_group_name_H-M 'P 1 21/c 1'
_atom_sites_solution_hydrogens geom
_atom_sites_solution_primary direct
_atom_sites_solution_secondary difmap
_audit_creation_method SHELXL-97
_cell_angle_alpha 90
_cell_angle_beta 116.949(2)
_cell_angle_gamma 90
_cell_formula_units_Z 4
_cell_length_a 10.4850(9)
_cell_length_b 7.8230(4)
_cell_length_c 16.2970(13)
_cell_measurement_reflns_used 3643
_cell_measurement_temperature 295(2)
_cell_measurement_theta_max 25.01
_cell_measurement_theta_min 2.31
_cell_volume 1191.59(15)
_computing_cell_refinement 'SCALEPACK (Otwinowski & Minor, 1997)'
_computing_data_collection 'XPRESS (MacScience, 2002)'
_computing_data_reduction 'DENZO (Otwinowski and Minor, 1997) and SCALEPACK'
_computing_molecular_graphics 'PLATON (Spek, 2003) and ORTEPII (Johnson, 1976)'
_computing_publication_material SHELXL97
_computing_structure_refinement 'SHELXL97 (Sheldrick, 1997)'
_computing_structure_solution 'SHELXS97 (Sheldrick, 1990)'
_diffrn_ambient_temperature 295(2)
_diffrn_detector_area_resol_mean 10.0
_diffrn_measured_fraction_theta_full 0.922
_diffrn_measured_fraction_theta_max 0.922
_diffrn_measurement_device_type 'MacScience DIPLabo 32001'
_diffrn_measurement_method \w
_diffrn_radiation_monochromator graphite
_diffrn_radiation_source 'fine-focus sealed tube'
_diffrn_radiation_type MoK\a
_diffrn_radiation_wavelength 0.71073
_diffrn_reflns_av_R_equivalents 0.0165
_diffrn_reflns_av_sigmaI/netI 0.0207
_diffrn_reflns_limit_h_max 12
_diffrn_reflns_limit_h_min -12
_diffrn_reflns_limit_k_max 7
_diffrn_reflns_limit_k_min -8
_diffrn_reflns_limit_l_max 19
_diffrn_reflns_limit_l_min -19
_diffrn_reflns_number 3643
_diffrn_reflns_theta_full 25.00
_diffrn_reflns_theta_max 25.01
_diffrn_reflns_theta_min 2.18
_diffrn_standards_number 0
_exptl_absorpt_coefficient_mu 0.306
_exptl_absorpt_correction_type none
_exptl_absorpt_process_details none
_exptl_crystal_colour 'pale yellow'
_exptl_crystal_density_diffrn 1.375
_exptl_crystal_density_method 'not measured'
_exptl_crystal_description block
_exptl_crystal_F_000 512
_exptl_crystal_size_max 0.3
_exptl_crystal_size_mid 0.2
_exptl_crystal_size_min 0.2
_refine_diff_density_max 0.560
_refine_diff_density_min -0.328
_refine_ls_extinction_coef 0.069(8)
_refine_ls_extinction_expression Fc^*^=kFc[1+0.001xFc^2^\l^3^/sin(2\q)]^-1/4^
_refine_ls_extinction_method SHELXL97
_refine_ls_goodness_of_fit_ref 1.090
_refine_ls_hydrogen_treatment constr
_refine_ls_matrix_type full
_refine_ls_number_parameters 156
_refine_ls_number_reflns 1945
_refine_ls_number_restraints 0
_refine_ls_restrained_S_all 1.090
_refine_ls_R_factor_all 0.0584
_refine_ls_R_factor_gt 0.0494
_refine_ls_shift/su_max 0.000
_refine_ls_shift/su_mean <0.001
_refine_ls_structure_factor_coef Fsqd
_refine_ls_weighting_details 'calc w = 1/[\s^2^(Fo^2^)+(0.089P)^2^+0.3587P] where P = (Fo^2^+2Fc^2^)/3'
_refine_ls_weighting_scheme calc
_refine_ls_wR_factor_gt 0.1330
_refine_ls_wR_factor_ref 0.1507
_reflns_number_gt 1690
_reflns_number_total 1945
_reflns_threshold_expression I>2\s(I)
_cod_data_source_file sj6131.cif
_cod_data_source_block I
_cod_original_sg_symbol_H-M 'P 21/c'
_cod_database_code 2207339
_cod_database_fobs_code 2207339

loop_
_symmetry_equiv_pos_as_xyz
x,y,z
-x,1/2+y,1/2-z
-x,-y,-z
x,1/2-y,1/2+z

loop_
_atom_site_aniso_label
_atom_site_aniso_U_11
_atom_site_aniso_U_22
_atom_site_aniso_U_33
_atom_site_aniso_U_12
_atom_site_aniso_U_13
_atom_site_aniso_U_23
Cl1 0.0878(6) 0.1076(7) 0.0795(5) -0.0073(4) 0.0548(5) 0.0179(4)
O9 0.0573(10) 0.0803(13) 0.0647(10) -0.0086(8) 0.0336(8) -0.0034(8)
O12 0.0608(10) 0.0826(13) 0.0497(9) -0.0111(8) 0.0295(8) -0.0127(8)
C3 0.0878(19) 0.081(2) 0.0503(13) 0.0038(14) 0.0312(13) -0.0085(12)
C4 0.0568(13) 0.0505(14) 0.0467(11) 0.0028(9) 0.0284(10) 0.0027(9)
C5 0.0703(15) 0.0579(15) 0.0420(11) 0.0133(11) 0.0287(10) 0.0057(9)
C6 0.0718(15) 0.0775(18) 0.0459(12) 0.0235(12) 0.0370(11) 0.0139(11)
C7 0.0586(14) 0.0754(17) 0.0590(13) 0.0117(11) 0.0395(11) 0.0158(11)
C8 0.0505(12) 0.0554(14) 0.0501(11) 0.0075(9) 0.0277(9) 0.0101(9)
C10 0.0526(12) 0.0479(13) 0.0440(10) 0.0059(9) 0.0282(9) 0.0058(8)
C11 0.0538(12) 0.0506(13) 0.0455(11) 0.0016(9) 0.0271(9) -0.0002(9)
C13 0.0530(12) 0.0508(13) 0.0449(10) 0.0015(9) 0.0281(9) -0.0046(9)
C14 0.0524(12) 0.0550(14) 0.0462(11) 0.0007(9) 0.0259(9) -0.0029(9)
C15 0.0605(14) 0.0582(15) 0.0566(13) -0.0049(10) 0.0358(11) -0.0035(10)
C16 0.0548(14) 0.0663(17) 0.0792(16) -0.0018(11) 0.0387(13) -0.0023(12)
C17 0.0543(14) 0.0791(18) 0.0683(15) 0.0117(12) 0.0256(11) 0.0120(13)
C18 0.0633(14) 0.0686(16) 0.0548(13) 0.0094(11) 0.0310(11) 0.0092(11)

loop_
_atom_site_label
_atom_site_fract_x
_atom_site_fract_y
_atom_site_fract_z
_atom_site_U_iso_or_equiv
_atom_site_thermal_displace_type
_atom_site_calc_flag
_atom_site_refinement_flags
_atom_site_occupancy
_atom_site_type_symbol
Cl1 0.11345(8) 0.52861(12) 0.22626(5) 0.0852(3) Uani . . 1.000 Cl
O9 0.64836(17) 0.8601(2) 0.04667(11) 0.0652(6) Uani . . 1.000 O
O12 0.48953(17) 0.8234(2) 0.12905(10) 0.0627(6) Uani . . 1.000 O
C3 0.2408(3) 0.4630(4) -0.24512(17) 0.0731(10) Uani . . 1.000 C
C4 0.3222(2) 0.6153(3) -0.09320(14) 0.0495(7) Uani . . 1.000 C
C5 0.3443(3) 0.5725(3) -0.16814(14) 0.0555(8) Uani . . 1.000 C
C6 0.4674(3) 0.6364(3) -0.16955(15) 0.0611(9) Uani . . 1.000 C
C7 0.5657(2) 0.7318(3) -0.09872(16) 0.0594(9) Uani . . 1.000 C
C8 0.5452(2) 0.7703(3) -0.02238(14) 0.0501(7) Uani . . 1.000 C
C10 0.4193(2) 0.7145(3) -0.02005(13) 0.0458(7) Uani . . 1.000 C
C11 0.3941(2) 0.7596(3) 0.05881(14) 0.0482(7) Uani . . 1.000 C
C13 0.2516(2) 0.7303(3) 0.05619(14) 0.0473(7) Uani . . 1.000 C
C14 0.2466(2) 0.6508(3) 0.13113(14) 0.0498(7) Uani . . 1.000 C
C15 0.1178(3) 0.6325(3) 0.13265(16) 0.0549(8) Uani . . 1.000 C
C16 -0.0071(3) 0.6940(4) 0.06289(18) 0.0636(9) Uani . . 1.000 C
C17 -0.0010(3) 0.7751(4) -0.01064(18) 0.0681(9) Uani . . 1.000 C
C18 0.1258(3) 0.7913(4) -0.01523(15) 0.0606(8) Uani . . 1.000 C
H3A 0.18440 0.39740 -0.22380 0.1100 Uiso calc R 1.000 H
H3B 0.29270 0.38710 -0.26540 0.1100 Uiso calc R 1.000 H
H3C 0.17920 0.53440 -0.29540 0.1100 Uiso calc R 1.000 H
H4 0.23970 0.57670 -0.09130 0.0590 Uiso calc . 1.000 H
H6 0.48320 0.61350 -0.22020 0.0730 Uiso calc . 1.000 H
H7 0.64720 0.77120 -0.10180 0.0710 Uiso calc . 1.000 H
H9 0.62490 0.87550 0.08780 0.0980 Uiso calc R 1.000 H
H14 0.33010 0.61050 0.17980 0.0600 Uiso calc . 1.000 H
H16 -0.09370 0.68140 0.06510 0.0760 Uiso calc . 1.000 H
H17 -0.08430 0.81940 -0.05780 0.0820 Uiso calc . 1.000 H
H18 0.12770 0.84310 -0.06610 0.0730 Uiso calc . 1.000 H

loop_
_atom_type_symbol
_atom_type_description
_atom_type_scat_dispersion_real
_atom_type_scat_dispersion_imag
_atom_type_scat_source
O O 0.0106 0.0060 'International Tables Vol C Tables 4.2.6.8 and 6.1.1.4'
Cl Cl 0.1484 0.1585 'International Tables Vol C Tables 4.2.6.8 and 6.1.1.4'
H H 0.0000 0.0000 'International Tables Vol C Tables 4.2.6.8 and 6.1.1.4'
C C 0.0033 0.0016 'International Tables Vol C Tables 4.2.6.8 and 6.1.1.4'

loop_
_geom_angle_atom_site_label_1
_geom_angle_atom_site_label_2
_geom_angle_atom_site_label_3
_geom_angle
_geom_angle_publ_flag
C8 O9 H9 109.47 no
C5 C4 C10 122.5(2) no
C3 C5 C4 122.0(3) no
C3 C5 C6 121.0(2) no
C4 C5 C6 117.0(2) no
C5 C6 C7 122.0(2) no
C6 C7 C8 120.7(2) no
O9 C8 C7 117.9(2) yes
C7 C8 C10 119.0(2) no
O9 C8 C10 123.05(19) yes
C4 C10 C8 118.56(19) no
C8 C10 C11 119.50(19) no
C4 C10 C11 121.9(2) no
O12 C11 C13 118.0(2) yes
C10 C11 C13 120.87(19) no
O12 C11 C10 121.2(2) yes
C11 C13 C18 121.9(2) no
C14 C13 C18 119.3(2) no
C11 C13 C14 118.58(19) no
C13 C14 C15 119.5(2) no
Cl1 C15 C16 119.5(3) yes
C14 C15 C16 121.7(2) no
Cl1 C15 C14 118.72(19) yes
C15 C16 C17 118.5(3) no
C16 C17 C18 121.1(3) no
C13 C18 C17 119.9(2) no
C5 C3 H3A 109.49 no
C5 C3 H3B 109.45 no
C5 C3 H3C 109.48 no
H3A C3 H3B 109.43 no
H3A C3 H3C 109.50 no
H3B C3 H3C 109.47 no
C5 C4 H4 118.77 no
C10 C4 H4 118.69 no
C5 C6 H6 118.96 no
C7 C6 H6 118.99 no
C6 C7 H7 119.59 no
C8 C7 H7 119.68 no
C13 C14 H14 120.27 no
C15 C14 H14 120.26 no
C15 C16 H16 120.78 no
C17 C16 H16 120.77 no
C16 C17 H17 119.48 no
C18 C17 H17 119.42 no
C13 C18 H18 120.01 no
C17 C18 H18 120.10 no

loop_
_geom_bond_atom_site_label_1
_geom_bond_atom_site_label_2
_geom_bond_distance
_geom_bond_publ_flag
Cl1 C15 1.747(3) yes
O9 C8 1.351(3) yes
O12 C11 1.234(3) yes
O9 H9 0.8208 no
C3 C5 1.500(4) no
C4 C10 1.400(3) no
C4 C5 1.383(3) no
C5 C6 1.394(5) no
C6 C7 1.369(3) no
C7 C8 1.388(3) no
C8 C10 1.407(3) no
C10 C11 1.468(3) no
C11 C13 1.493(3) no
C13 C18 1.390(3) no
C13 C14 1.393(3) no
C14 C15 1.369(4) no
C15 C16 1.375(4) no
C16 C17 1.383(4) no
C17 C18 1.371(5) no
C3 H3A 0.9592 no
C3 H3B 0.9596 no
C3 H3C 0.9596 no
C4 H4 0.9299 no
C6 H6 0.9300 no
C7 H7 0.9309 no
C14 H14 0.9304 no
C16 H16 0.9301 no
C17 H17 0.9302 no
C18 H18 0.9311 no

loop_
_geom_contact_atom_site_label_1
_geom_contact_atom_site_label_2
_geom_contact_distance
_geom_contact_site_symmetry_2
_geom_contact_publ_flag
O9 O12 2.585(3) . no
O9 C10 3.389(3) 3_675 no
O9 C11 3.363(3) 3_675 no
O12 O9 2.585(3) . no
O12 C6 3.408(3) 4_565 no
O12 H14 2.7396 . no
O12 H3B 2.8748 3_665 no
O12 H9 1.8701 . no
O12 H6 2.5361 4_565 no
C4 C8 3.494(3) 3_665 no
C4 C18 3.182(4) . no
C4 C10 3.588(3) 3_665 no
C6 C14 3.445(3) 4_564 no
C6 C14 3.568(4) 3_665 no
C6 C11 3.548(3) 3_665 no
C6 O12 3.408(3) 4_564 no
C8 C4 3.494(3) 3_665 no
C10 C4 3.588(3) 3_665 no
C10 O9 3.389(3) 3_675 no
C11 C6 3.548(3) 3_665 no
C11 O9 3.363(3) 3_675 no
C14 C6 3.568(4) 3_665 no
C14 C6 3.445(3) 4_565 no
C17 C17 3.535(4) 3_575 no
C18 C4 3.182(4) . no
C3 H17 3.0811 2_544 no
C4 H18 2.8890 . no
C6 H14 2.9693 4_564 no
C6 H14 2.9305 3_665 no
C10 H18 2.9738 . no
C11 H9 2.4218 . no
C13 H4 2.6392 . no
C14 H3C 2.9605 4_565 no
C15 H3C 2.8099 4_565 no
C16 H3C 3.0943 4_565 no
C18 H4 2.6690 . no
H3A H4 2.4149 . no
H3B H6 2.5170 . no
H3B O12 2.8748 3_665 no
H3C C14 2.9605 4_564 no
H3C C15 2.8099 4_564 no
H3C C16 3.0943 4_564 no
H4 C13 2.6392 . no
H4 C18 2.6690 . no
H4 H3A 2.4149 . no
H4 H18 2.5156 . no
H6 H3B 2.5170 . no
H6 H14 2.4835 3_665 no
H6 O12 2.5361 4_564 no
H7 H17 2.5985 1_655 no
H9 O12 1.8701 . no
H9 C11 2.4218 . no
H14 O12 2.7396 . no
H14 C6 2.9305 3_665 no
H14 H6 2.4836 3_665 no
H14 C6 2.9693 4_565 no
H17 H7 2.5985 1_455 no
H17 C3 3.0811 2_554 no
H18 C4 2.8890 . no
H18 C10 2.9738 . no
H18 H4 2.5156 . no

loop_
_geom_hbond_atom_site_label_D
_geom_hbond_atom_site_label_H
_geom_hbond_atom_site_label_A
_geom_hbond_site_symmetry_A
_geom_hbond_distance_DH
_geom_hbond_distance_HA
_geom_hbond_distance_DA
_geom_hbond_angle_DHA
_geom_hbond_publ_flag
O9 H9 O12 . 0.82 1.87 2.585(3) 145 yes
C6 H6 O12 4_564 0.93 2.54 3.408(3) 156 yes

loop_
_geom_torsion_atom_site_label_1
_geom_torsion_atom_site_label_2
_geom_torsion_atom_site_label_3
_geom_torsion_atom_site_label_4
_geom_torsion
_geom_torsion_publ_flag
C10 C4 C5 C6 -1.6(4) no
C10 C4 C5 C3 178.7(2) no
C5 C4 C10 C11 179.7(2) no
C5 C4 C10 C8 -1.0(3) no
C4 C5 C6 C7 2.5(4) no
C3 C5 C6 C7 -177.8(2) no
C5 C6 C7 C8 -0.7(4) no
C6 C7 C8 O9 177.8(2) no
C6 C7 C8 C10 -2.1(3) no
O9 C8 C10 C4 -177.0(2) no
C7 C8 C10 C11 -177.9(2) no
O9 C8 C10 C11 2.3(3) no
C7 C8 C10 C4 2.9(3) no
C4 C10 C11 O12 168.5(2) no
C8 C10 C11 C13 168.9(2) no
C4 C10 C11 C13 -11.8(3) no
C8 C10 C11 O12 -10.8(3) no
C10 C11 C13 C14 132.4(2) no
C10 C11 C13 C18 -52.5(3) no
O12 C11 C13 C18 127.2(3) no
O12 C11 C13 C14 -47.9(3) no
C18 C13 C14 C15 0.7(4) no
C11 C13 C14 C15 175.9(2) no
C11 C13 C18 C17 -174.0(3) no
C14 C13 C18 C17 1.0(4) no
C13 C14 C15 Cl1 178.75(18) no
C13 C14 C15 C16 -1.5(4) no
C14 C15 C16 C17 0.5(4) no
Cl1 C15 C16 C17 -179.7(2) no
C15 C16 C17 C18 1.3(4) no
C16 C17 C18 C13 -2.0(4) no

loop_
_cod_related_entry_id
_cod_related_entry_database
_cod_related_entry_code
1 ChemSpider 194109
